data_7054213
loop_
_publ_author_name
'Che, Yanchao'
'Tian, Xiaohui'
'Chen, Hui'
'Tang, Zhenyu'
'Lin, Jiaping'

_publ_section_title
;
 Syntheses and third-order NLO properties of ?6 complexes of
 N-ethylcarbazole with Cr(CO)3 and Cr(CO)2PPh3 moieties
;
_journal_issue 6
_journal_name_full 'New Journal of Chemistry'
_journal_page_first 883
_journal_paper_doi 10.1039/b518346d
_journal_volume 30
_journal_year 2006
_chemical_formula_sum 'C35 H30 Cl2 Cr N O2 P'
_chemical_formula_weight 650.47
_chemical_name_systematic
;
?
;
_space_group_IT_number 2
_symmetry_cell_setting triclinic
_symmetry_space_group_name_Hall '-P 1'
_symmetry_space_group_name_H-M 'P -1'
_atom_sites_solution_hydrogens geom
_atom_sites_solution_primary direct
_atom_sites_solution_secondary difmap
_audit_creation_method SHELXL-97
_cell_angle_alpha 90.880(2)
_cell_angle_beta 90.925(2)
_cell_angle_gamma 101.742(2)
_cell_formula_units_Z 2
_cell_length_a 10.0091(9)
_cell_length_b 10.7369(10)
_cell_length_c 14.6282(14)
_cell_measurement_reflns_used 3671
_cell_measurement_temperature 293(2)
_cell_measurement_theta_max 54.560
_cell_measurement_theta_min 4.729
_cell_volume 1538.7(2)
_computing_cell_refinement 'Bruker SMART'
_computing_data_collection 'Bruker SMART'
_computing_data_reduction 'Bruker SHELXTL'
_computing_molecular_graphics 'Bruker SHELXTL'
_computing_publication_material 'Bruker SHELXTL'
_computing_structure_refinement 'SHELXL-97 (Sheldrick, 1997)'
_computing_structure_solution 'SHELXS-97 (Sheldrick, 1990)'
_diffrn_ambient_temperature 293(2)
_diffrn_measured_fraction_theta_full 0.971
_diffrn_measured_fraction_theta_max 0.971
_diffrn_measurement_device_type 'CCD area detector'
_diffrn_measurement_method 'phi and omega scans'
_diffrn_radiation_monochromator graphite
_diffrn_radiation_source 'fine-focus sealed tube'
_diffrn_radiation_type MoK\a
_diffrn_radiation_wavelength 0.71073
_diffrn_reflns_av_R_equivalents 0.0520
_diffrn_reflns_av_sigmaI/netI 0.0583
_diffrn_reflns_limit_h_max 12
_diffrn_reflns_limit_h_min -12
_diffrn_reflns_limit_k_max 13
_diffrn_reflns_limit_k_min -13
_diffrn_reflns_limit_l_max 18
_diffrn_reflns_limit_l_min -13
_diffrn_reflns_number 9054
_diffrn_reflns_theta_full 27.00
_diffrn_reflns_theta_max 27.00
_diffrn_reflns_theta_min 1.39
_exptl_absorpt_coefficient_mu 0.631
_exptl_absorpt_correction_T_max 1.00000
_exptl_absorpt_correction_T_min 0.76627
_exptl_absorpt_correction_type empirical
_exptl_crystal_colour red
_exptl_crystal_density_diffrn 1.404
_exptl_crystal_density_method 'not measured'
_exptl_crystal_F_000 672
_exptl_crystal_size_max 0.486
_exptl_crystal_size_mid 0.432
_exptl_crystal_size_min 0.120
_refine_diff_density_max 1.948
_refine_diff_density_min -1.079
_refine_diff_density_rms 0.093
_refine_ls_extinction_method none
_refine_ls_goodness_of_fit_ref 1.112
_refine_ls_hydrogen_treatment constr
_refine_ls_matrix_type full
_refine_ls_number_parameters 375
_refine_ls_number_reflns 6528
_refine_ls_number_restraints 2
_refine_ls_restrained_S_all 1.114
_refine_ls_R_factor_all 0.0851
_refine_ls_R_factor_gt 0.0699
_refine_ls_shift/su_max 0.063
_refine_ls_shift/su_mean 0.004
_refine_ls_structure_factor_coef Fsqd
_refine_ls_weighting_details 'calc w=1/[\s^2^(Fo^2^)+(0.1411P)^2^+0.0000P] where P=(Fo^2^+2Fc^2^)/3'
_refine_ls_weighting_scheme calc
_refine_ls_wR_factor_gt 0.2109
_refine_ls_wR_factor_ref 0.2249
_reflns_number_gt 4784
_reflns_number_total 6528
_reflns_threshold_expression >2sigma(I)
_cod_data_source_file b518346d.txt
_cod_data_source_block Complex_4
_cod_depositor_comments
;
The following automatic conversions were performed:

'_symmetry_cell_setting' value 'Triclinic' changed to 'triclinic'
according to
/usr/data/users/saulius/automatic-downloads/retrospective/RSC/lib/dictionaries/cif_core.dic
dictionary named 'cif_core.dic' version 2.4.2 from 2011-04-26.

Automatic conversion script
Id: cif_fix_values 2281 2013-09-26 08:29:07Z andrius 
;
_cod_original_sg_symbol_H-M P-1
_cod_database_code 7054213

loop_
_symmetry_equiv_pos_as_xyz
'x, y, z'
'-x, -y, -z'

loop_
_atom_site_label
_atom_site_type_symbol
_atom_site_fract_x
_atom_site_fract_y
_atom_site_fract_z
_atom_site_U_iso_or_equiv
_atom_site_adp_type
_atom_site_occupancy
_atom_site_symmetry_multiplicity
_atom_site_calc_flag
_atom_site_refinement_flags
Cr Cr 0.15339(6) 0.34415(5) 0.32613(3) 0.0379(2) Uani 1 1 d .
P1 P 0.26217(8) 0.41714(7) 0.19255(5) 0.0307(2) Uani 1 1 d .
Cl1 Cl 0.7004(2) 0.0217(3) 0.45549(17) 0.1490(9) Uani 1 1 d D
Cl2 Cl 0.7355(4) 0.2859(4) 0.4627(4) 0.169(3) Uani 1 1 d D
N1 N 0.1502(4) 0.0219(3) 0.3351(2) 0.0547(8) Uani 1 1 d .
O1 O -0.1096(3) 0.2469(3) 0.2237(3) 0.0731(9) Uani 1 1 d .
O2 O 0.0577(4) 0.5870(3) 0.3512(2) 0.0824(11) Uani 1 1 d .
C1 C -0.0046(4) 0.2855(4) 0.2617(3) 0.0475(9) Uani 1 1 d .
C2 C 0.0963(4) 0.4923(4) 0.3401(3) 0.0517(9) Uani 1 1 d .
C3 C 0.2695(4) 0.0100(4) 0.2920(3) 0.0523(9) Uani 1 1 d .
C4 C 0.2987(6) -0.0956(4) 0.2429(3) 0.0687(13) Uani 1 1 d .
H4 H 0.2341 -0.1707 0.2347 0.082 Uiso 1 1 calc R
C5 C 0.4259(7) -0.0816(5) 0.2082(4) 0.0904(18) Uani 1 1 d .
H5 H 0.4477 -0.1495 0.1755 0.108 Uiso 1 1 calc R
C6 C 0.5270(6) 0.0311(5) 0.2194(4) 0.0816(15) Uani 1 1 d .
H6 H 0.6128 0.0363 0.1945 0.098 Uiso 1 1 calc R
C7 C 0.4971(5) 0.1326(4) 0.2676(3) 0.0602(11) Uani 1 1 d .
H7 H 0.5628 0.2069 0.2761 0.072 Uiso 1 1 calc R
C8 C 0.3673(4) 0.1233(4) 0.3035(3) 0.0487(9) Uani 1 1 d .
C9 C 0.3049(4) 0.2093(3) 0.3570(2) 0.0430(8) Uani 1 1 d .
C10 C 0.1713(4) 0.1413(4) 0.3755(2) 0.0472(9) Uani 1 1 d .
C11 C 0.0808(5) 0.1983(4) 0.4269(3) 0.0593(11) Uani 1 1 d .
H11 H -0.0108 0.1595 0.4311 0.071 Uiso 1 1 calc R
C12 C 0.1336(5) 0.3161(5) 0.4718(3) 0.0669(13) Uani 1 1 d .
H12 H 0.0793 0.3516 0.5115 0.080 Uiso 1 1 calc R
C13 C 0.2695(5) 0.3796(4) 0.4562(3) 0.0593(11) Uani 1 1 d .
H13 H 0.3042 0.4560 0.4870 0.071 Uiso 1 1 calc R
C14 C 0.3516(4) 0.3308(4) 0.3962(2) 0.0487(9) Uani 1 1 d .
H14 H 0.4371 0.3779 0.3819 0.058 Uiso 1 1 calc R
C15 C 0.0256(5) -0.0751(4) 0.3364(4) 0.0723(13) Uani 1 1 d .
H15A H -0.0243 -0.0624 0.3909 0.087 Uiso 1 1 calc R
H15B H 0.0498 -0.1579 0.3403 0.087 Uiso 1 1 calc R
C16 C -0.0655(6) -0.0749(5) 0.2546(4) 0.0903(17) Uani 1 1 d .
H16A H -0.0704 0.0112 0.2405 0.115 Uiso 1 1 calc R
H16B H -0.1552 -0.1222 0.2673 0.115 Uiso 1 1 calc R
H16C H -0.0295 -0.1134 0.2034 0.115 Uiso 1 1 calc R
C17 C 0.2617(3) 0.2977(3) 0.1008(2) 0.0331(7) Uani 1 1 d .
C18 C 0.1963(4) 0.1735(3) 0.1154(2) 0.0435(8) Uani 1 1 d .
H18 H 0.1549 0.1522 0.1711 0.052 Uiso 1 1 calc R
C19 C 0.1915(5) 0.0806(4) 0.0482(3) 0.0645(12) Uani 1 1 d .
H19 H 0.1475 -0.0028 0.0589 0.077 Uiso 1 1 calc R
C20 C 0.2517(5) 0.1115(4) -0.0342(3) 0.0617(11) Uani 1 1 d .
H20 H 0.2487 0.0491 -0.0793 0.074 Uiso 1 1 calc R
C21 C 0.3168(4) 0.2350(4) -0.0502(3) 0.0544(10) Uani 1 1 d .
H21 H 0.3574 0.2560 -0.1061 0.065 Uiso 1 1 calc R
C22 C 0.3216(4) 0.3268(4) 0.0165(2) 0.0445(8) Uani 1 1 d .
H22 H 0.3657 0.4100 0.0053 0.053 Uiso 1 1 calc R
C23 C 0.4436(3) 0.4879(3) 0.2124(2) 0.0377(7) Uani 1 1 d .
C24 C 0.5498(3) 0.4314(4) 0.1816(3) 0.0466(9) Uani 1 1 d .
H24 H 0.5318 0.3619 0.1414 0.056 Uiso 1 1 calc R
C25 C 0.6829(4) 0.4813(5) 0.2124(3) 0.0635(12) Uani 1 1 d .
H25 H 0.7535 0.4441 0.1922 0.076 Uiso 1 1 calc R
C26 C 0.7119(5) 0.5828(5) 0.2712(4) 0.0707(13) Uani 1 1 d .
H26 H 0.8011 0.6132 0.2920 0.085 Uiso 1 1 calc R
C27 C 0.6087(5) 0.6401(4) 0.2996(3) 0.0631(12) Uani 1 1 d .
H27 H 0.6285 0.7112 0.3383 0.076 Uiso 1 1 calc R
C28 C 0.4756(4) 0.5927(4) 0.2710(3) 0.0494(9) Uani 1 1 d .
H28 H 0.4065 0.6318 0.2914 0.059 Uiso 1 1 calc R
C29 C 0.2039(3) 0.5427(3) 0.1279(2) 0.0363(7) Uani 1 1 d .
C30 C 0.2919(4) 0.6263(3) 0.0727(3) 0.0486(9) Uani 1 1 d .
H30 H 0.3842 0.6239 0.0725 0.058 Uiso 1 1 calc R
C31 C 0.2436(5) 0.7123(4) 0.0186(3) 0.0613(11) Uani 1 1 d .
H31 H 0.3029 0.7670 -0.0182 0.074 Uiso 1 1 calc R
C32 C 0.1059(5) 0.7167(4) 0.0196(3) 0.0674(13) Uani 1 1 d .
H32 H 0.0727 0.7746 -0.0165 0.081 Uiso 1 1 calc R
C33 C 0.0195(5) 0.6364(4) 0.0732(3) 0.0615(11) Uani 1 1 d .
H33 H -0.0726 0.6398 0.0735 0.074 Uiso 1 1 calc R
C34 C 0.0670(4) 0.5495(4) 0.1275(3) 0.0484(9) Uani 1 1 d .
H34 H 0.0066 0.4953 0.1639 0.058 Uiso 1 1 calc R
C35 C 0.6336(14) 0.1540(11) 0.4964(10) 0.186(5) Uiso 1 1 d D
H35A H 0.5420 0.1492 0.4719 0.210 Uiso 1 1 calc R
H35B H 0.6297 0.1534 0.5626 0.210 Uiso 1 1 calc R

loop_
_atom_site_aniso_label
_atom_site_aniso_U_11
_atom_site_aniso_U_22
_atom_site_aniso_U_33
_atom_site_aniso_U_23
_atom_site_aniso_U_13
_atom_site_aniso_U_12
Cr 0.0446(4) 0.0404(3) 0.0311(3) 0.0021(2) 0.0082(2) 0.0141(2)
P1 0.0298(4) 0.0318(4) 0.0321(4) 0.0012(3) 0.0029(3) 0.0099(3)
Cl1 0.1422(19) 0.171(2) 0.1439(19) 0.0508(16) -0.0087(14) 0.0529(16)
Cl2 0.175(3) 0.240(4) 0.542(8) -0.239(5) -0.108(4) 0.072(3)
N1 0.062(2) 0.0392(17) 0.062(2) 0.0090(15) -0.0011(16) 0.0069(15)
O1 0.0511(18) 0.072(2) 0.092(2) 0.0122(18) -0.0070(16) 0.0044(15)
O2 0.114(3) 0.074(2) 0.076(2) -0.0153(18) 0.008(2) 0.059(2)
C1 0.048(2) 0.046(2) 0.051(2) 0.0089(17) 0.0112(17) 0.0126(17)
C2 0.060(2) 0.058(2) 0.042(2) -0.0072(17) 0.0088(17) 0.0225(19)
C3 0.070(3) 0.045(2) 0.046(2) 0.0060(16) -0.0025(18) 0.0223(19)
C4 0.089(4) 0.041(2) 0.080(3) -0.009(2) -0.004(3) 0.024(2)
C5 0.111(5) 0.066(3) 0.107(4) -0.016(3) 0.004(4) 0.050(3)
C6 0.087(4) 0.080(4) 0.090(4) -0.010(3) 0.010(3) 0.048(3)
C7 0.061(3) 0.060(3) 0.066(3) 0.005(2) 0.002(2) 0.027(2)
C8 0.062(2) 0.044(2) 0.044(2) 0.0074(16) -0.0035(17) 0.0215(18)
C9 0.055(2) 0.0403(18) 0.0359(18) 0.0065(14) -0.0001(15) 0.0139(16)
C10 0.061(2) 0.049(2) 0.0337(18) 0.0102(15) 0.0005(16) 0.0172(17)
C11 0.068(3) 0.070(3) 0.041(2) 0.020(2) 0.0150(19) 0.015(2)
C12 0.101(4) 0.081(3) 0.0302(19) 0.007(2) 0.017(2) 0.042(3)
C13 0.084(3) 0.057(2) 0.037(2) -0.0036(17) -0.0081(19) 0.016(2)
C14 0.062(2) 0.048(2) 0.0388(19) 0.0034(16) -0.0091(16) 0.0188(18)
C15 0.085(3) 0.047(2) 0.079(3) 0.015(2) 0.011(3) -0.001(2)
C16 0.089(4) 0.068(3) 0.099(4) 0.008(3) -0.012(3) -0.021(3)
C17 0.0329(16) 0.0363(16) 0.0327(16) -0.0003(13) -0.0017(12) 0.0138(13)
C18 0.054(2) 0.0383(18) 0.0397(19) 0.0020(14) 0.0038(15) 0.0138(16)
C19 0.090(3) 0.038(2) 0.065(3) -0.0086(19) 0.000(2) 0.013(2)
C20 0.072(3) 0.062(3) 0.054(3) -0.021(2) 0.001(2) 0.021(2)
C21 0.063(3) 0.072(3) 0.0334(19) -0.0023(18) 0.0083(17) 0.026(2)
C22 0.045(2) 0.052(2) 0.0378(19) 0.0011(15) 0.0089(15) 0.0125(16)
C23 0.0340(17) 0.0406(18) 0.0381(17) 0.0081(14) -0.0003(13) 0.0063(13)
C24 0.0350(18) 0.048(2) 0.058(2) 0.0085(17) 0.0019(16) 0.0114(15)
C25 0.037(2) 0.071(3) 0.088(3) 0.021(2) 0.001(2) 0.0199(19)
C26 0.046(2) 0.071(3) 0.088(3) 0.022(3) -0.020(2) -0.005(2)
C27 0.064(3) 0.053(2) 0.064(3) 0.001(2) -0.011(2) -0.010(2)
C28 0.049(2) 0.050(2) 0.047(2) -0.0034(17) 0.0016(16) 0.0048(17)
C29 0.0426(18) 0.0342(16) 0.0347(17) -0.0008(13) -0.0009(13) 0.0143(14)
C30 0.050(2) 0.0405(19) 0.057(2) 0.0096(16) 0.0053(17) 0.0122(16)
C31 0.088(3) 0.041(2) 0.057(2) 0.0135(18) 0.007(2) 0.017(2)
C32 0.096(4) 0.048(2) 0.065(3) -0.005(2) -0.034(3) 0.034(2)
C33 0.063(3) 0.056(2) 0.072(3) -0.003(2) -0.020(2) 0.028(2)
C34 0.044(2) 0.048(2) 0.056(2) -0.0021(17) -0.0068(16) 0.0165(16)

loop_
_atom_type_symbol
_atom_type_description
_atom_type_scat_dispersion_real
_atom_type_scat_dispersion_imag
_atom_type_scat_source
C C 0.0033 0.0016 'International Tables Vol C Tables 4.2.6.8 and 6.1.1.4'
H H 0.0000 0.0000 'International Tables Vol C Tables 4.2.6.8 and 6.1.1.4'
N N 0.0061 0.0033 'International Tables Vol C Tables 4.2.6.8 and 6.1.1.4'
O O 0.0106 0.0060 'International Tables Vol C Tables 4.2.6.8 and 6.1.1.4'
P P 0.1023 0.0942 'International Tables Vol C Tables 4.2.6.8 and 6.1.1.4'
Cl Cl 0.1484 0.1585 'International Tables Vol C Tables 4.2.6.8 and 6.1.1.4'
Cr Cr 0.3209 0.6236 'International Tables Vol C Tables 4.2.6.8 and 6.1.1.4'

loop_
_geom_angle_atom_site_label_1
_geom_angle_atom_site_label_2
_geom_angle_atom_site_label_3
_geom_angle
C2 Cr C1 87.05(18)
C2 Cr C12 89.03(17)
C1 Cr C12 113.35(19)
C2 Cr C11 116.07(17)
C1 Cr C11 87.60(17)
C12 Cr C11 37.93(17)
C2 Cr C13 90.52(17)
C1 Cr C13 151.17(17)
C12 Cr C13 37.85(18)
C11 Cr C13 67.78(17)
C2 Cr C14 116.81(17)
C1 Cr C14 155.97(16)
C12 Cr C14 67.09(17)
C11 Cr C14 79.51(16)
C13 Cr C14 36.12(15)
C2 Cr P1 90.15(13)
C1 Cr P1 90.31(12)
C12 Cr P1 156.25(15)
C11 Cr P1 153.52(13)
C13 Cr P1 118.44(13)
C14 Cr P1 92.31(10)
C2 Cr C9 152.19(16)
C1 Cr C9 120.51(15)
C12 Cr C9 77.09(15)
C11 Cr C9 65.68(15)
C13 Cr C9 63.75(15)
C14 Cr C9 35.49(13)
P1 Cr C9 93.12(9)
C2 Cr C10 151.87(16)
C1 Cr C10 93.69(15)
C12 Cr C10 64.87(15)
C11 Cr C10 36.06(14)
C13 Cr C10 75.46(15)
C14 Cr C10 64.12(14)
P1 Cr C10 117.94(10)
C9 Cr C10 35.24(13)
C23 P1 C17 104.32(15)
C23 P1 C29 101.62(15)
C17 P1 C29 100.39(14)
C23 P1 Cr 112.33(11)
C17 P1 Cr 116.38(11)
C29 P1 Cr 119.63(11)
C10 N1 C3 107.9(3)
C10 N1 C15 126.7(4)
C3 N1 C15 125.5(4)
O1 C1 Cr 177.1(3)
O2 C2 Cr 178.2(4)
N1 C3 C8 109.7(3)
N1 C3 C4 129.0(4)
C8 C3 C4 121.3(4)
C5 C4 C3 116.6(4)
C5 C4 H4 121.7
C3 C4 H4 121.7
C4 C5 C6 123.3(5)
C4 C5 H5 118.3
C6 C5 H5 118.3
C7 C6 C5 119.3(5)
C7 C6 H6 120.3
C5 C6 H6 120.3
C6 C7 C8 119.4(5)
C6 C7 H7 120.3
C8 C7 H7 120.3
C7 C8 C3 120.0(4)
C7 C8 C9 133.2(4)
C3 C8 C9 106.8(3)
C14 C9 C10 119.7(3)
C14 C9 C8 134.3(4)
C10 C9 C8 105.8(3)
C14 C9 Cr 68.6(2)
C10 C9 Cr 72.5(2)
C8 C9 Cr 135.3(3)
N1 C10 C11 129.3(4)
N1 C10 C9 109.9(3)
C11 C10 C9 120.8(4)
N1 C10 Cr 134.8(3)
C11 C10 Cr 66.0(2)
C9 C10 Cr 72.3(2)
C10 C11 C12 118.0(4)
C10 C11 Cr 78.0(2)
C12 C11 Cr 70.0(2)
C10 C11 H11 121.0
C12 C11 H11 121.0
Cr C11 H11 122.3
C11 C12 C13 119.7(4)
C11 C12 Cr 72.0(2)
C13 C12 Cr 72.5(2)
C11 C12 H12 120.1
C13 C12 H12 120.1
Cr C12 H12 127.4
C14 C13 C12 121.5(4)
C14 C13 Cr 73.9(2)
C12 C13 Cr 69.7(2)
C14 C13 H13 119.2
C12 C13 H13 119.2
Cr C13 H13 129.7
C13 C14 C9 119.3(4)
C13 C14 Cr 70.0(2)
C9 C14 Cr 75.9(2)
C13 C14 H14 120.3
C9 C14 H14 120.3
Cr C14 H14 125.5
N1 C15 C16 113.8(4)
N1 C15 H15A 108.8
C16 C15 H15A 108.8
N1 C15 H15B 108.8
C16 C15 H15B 108.8
H15A C15 H15B 107.7
C15 C16 H16A 109.5
C15 C16 H16B 109.5
H16A C16 H16B 109.5
C15 C16 H16C 109.5
H16A C16 H16C 109.5
H16B C16 H16C 109.5
C18 C17 C22 118.3(3)
C18 C17 P1 118.5(2)
C22 C17 P1 123.2(3)
C17 C18 C19 120.8(4)
C17 C18 H18 119.6
C19 C18 H18 119.6
C20 C19 C18 119.9(4)
C20 C19 H19 120.1
C18 C19 H19 120.1
C19 C20 C21 120.1(4)
C19 C20 H20 119.9
C21 C20 H20 119.9
C22 C21 C20 119.9(4)
C22 C21 H21 120.1
C20 C21 H21 120.1
C21 C22 C17 121.1(4)
C21 C22 H22 119.5
C17 C22 H22 119.5
C28 C23 C24 118.5(3)
C28 C23 P1 117.6(3)
C24 C23 P1 123.3(3)
C25 C24 C23 118.9(4)
C25 C24 H24 120.6
C23 C24 H24 120.6
C26 C25 C24 121.7(4)
C26 C25 H25 119.1
C24 C25 H25 119.1
C25 C26 C27 119.5(4)
C25 C26 H26 120.3
C27 C26 H26 120.3
C26 C27 C28 120.4(4)
C26 C27 H27 119.8
C28 C27 H27 119.8
C27 C28 C23 121.0(4)
C27 C28 H28 119.5
C23 C28 H28 119.5
C34 C29 C30 118.1(3)
C34 C29 P1 119.8(3)
C30 C29 P1 121.9(3)
C31 C30 C29 121.0(4)
C31 C30 H30 119.5
C29 C30 H30 119.5
C30 C31 C32 119.5(4)
C30 C31 H31 120.2
C32 C31 H31 120.2
C33 C32 C31 120.1(4)
C33 C32 H32 119.9
C31 C32 H32 119.9
C32 C33 C34 120.8(4)
C32 C33 H33 119.6
C34 C33 H33 119.6
C33 C34 C29 120.5(4)
C33 C34 H34 119.7
C29 C34 H34 119.7
Cl2 C35 Cl1 108.0(7)
Cl2 C35 H35A 110.1
Cl1 C35 H35A 110.1
Cl2 C35 H35B 110.1
Cl1 C35 H35B 110.1
H35A C35 H35B 108.4

loop_
_geom_bond_atom_site_label_1
_geom_bond_atom_site_label_2
_geom_bond_distance
Cr C2 1.806(4)
Cr C1 1.820(4)
Cr C12 2.164(4)
Cr C11 2.190(4)
Cr C13 2.200(4)
Cr C14 2.250(4)
Cr P1 2.3209(9)
Cr C9 2.343(4)
Cr C10 2.345(4)
P1 C23 1.837(3)
P1 C17 1.842(3)
P1 C29 1.842(3)
Cl1 C35 1.787(11)
Cl2 C35 1.655(11)
N1 C10 1.379(5)
N1 C3 1.387(5)
N1 C15 1.454(5)
O1 C1 1.176(5)
O2 C2 1.170(5)
C3 C8 1.404(6)
C3 C4 1.415(6)
C4 C5 1.359(7)
C4 H4 0.9300
C5 C6 1.416(8)
C5 H5 0.9300
C6 C7 1.375(6)
C6 H6 0.9300
C7 C8 1.394(6)
C7 H7 0.9300
C8 C9 1.444(5)
C9 C14 1.403(5)
C9 C10 1.419(5)
C10 C11 1.411(6)
C11 C12 1.415(7)
C11 H11 0.9300
C12 C13 1.416(7)
C12 H12 0.9300
C13 C14 1.381(6)
C13 H13 0.9300
C14 H14 0.9300
C15 C16 1.494(8)
C15 H15A 0.9700
C15 H15B 0.9700
C16 H16A 0.9600
C16 H16B 0.9600
C16 H16C 0.9600
C17 C18 1.382(5)
C17 C22 1.392(5)
C18 C19 1.383(5)
C18 H18 0.9300
C19 C20 1.371(6)
C19 H19 0.9300
C20 C21 1.379(6)
C20 H20 0.9300
C21 C22 1.369(5)
C21 H21 0.9300
C22 H22 0.9300
C23 C28 1.385(5)
C23 C24 1.403(5)
C24 C25 1.395(5)
C24 H24 0.9300
C25 C26 1.358(7)
C25 H25 0.9300
C26 C27 1.372(7)
C26 H26 0.9300
C27 C28 1.382(6)
C27 H27 0.9300
C28 H28 0.9300
C29 C34 1.388(5)
C29 C30 1.399(5)
C30 C31 1.380(6)
C30 H30 0.9300
C31 C32 1.389(7)
C31 H31 0.9300
C32 C33 1.358(7)
C32 H32 0.9300
C33 C34 1.385(6)
C33 H33 0.9300
C34 H34 0.9300
C35 H35A 0.9700
C35 H35B 0.9700

loop_
_geom_torsion_atom_site_label_1
_geom_torsion_atom_site_label_2
_geom_torsion_atom_site_label_3
_geom_torsion_atom_site_label_4
_geom_torsion
C2 Cr P1 C23 95.20(18)
C1 Cr P1 C23 -177.75(16)
C12 Cr P1 C23 7.3(3)
C11 Cr P1 C23 -92.5(3)
C13 Cr P1 C23 4.53(18)
C14 Cr P1 C23 -21.64(15)
C9 Cr P1 C23 -57.17(15)
C10 Cr P1 C23 -83.41(17)
C2 Cr P1 C17 -144.65(17)
C1 Cr P1 C17 -57.60(16)
C12 Cr P1 C17 127.4(3)
C11 Cr P1 C17 27.6(3)
C13 Cr P1 C17 124.68(17)
C14 Cr P1 C17 98.51(15)
C9 Cr P1 C17 62.98(14)
C10 Cr P1 C17 36.74(16)
C2 Cr P1 C29 -23.75(19)
C1 Cr P1 C29 63.30(17)
C12 Cr P1 C29 -111.7(3)
C11 Cr P1 C29 148.5(3)
C13 Cr P1 C29 -114.42(18)
C14 Cr P1 C29 -140.59(16)
C9 Cr P1 C29 -176.12(15)
C10 Cr P1 C29 157.64(17)
C2 Cr C1 O1 -78(7)
C12 Cr C1 O1 10(7)
C11 Cr C1 O1 39(7)
C13 Cr C1 O1 8(7)
C14 Cr C1 O1 96(7)
P1 Cr C1 O1 -168(7)
C9 Cr C1 O1 98(7)
C10 Cr C1 O1 74(7)
C1 Cr C2 O2 89(14)
C12 Cr C2 O2 -24(14)
C11 Cr C2 O2 3(14)
C13 Cr C2 O2 -62(14)
C14 Cr C2 O2 -88(14)
P1 Cr C2 O2 180(100)
C9 Cr C2 O2 -83(14)
C10 Cr C2 O2 -3(14)
C10 N1 C3 C8 -1.0(4)
C15 N1 C3 C8 178.8(4)
C10 N1 C3 C4 178.7(4)
C15 N1 C3 C4 -1.5(7)
N1 C3 C4 C5 -179.3(5)
C8 C3 C4 C5 0.4(7)
C3 C4 C5 C6 0.2(9)
C4 C5 C6 C7 0.0(9)
C5 C6 C7 C8 -0.7(8)
C6 C7 C8 C3 1.3(6)
C6 C7 C8 C9 179.0(4)
N1 C3 C8 C7 178.6(3)
C4 C3 C8 C7 -1.2(6)
N1 C3 C8 C9 0.3(4)
C4 C3 C8 C9 -179.4(4)
C7 C8 C9 C14 -3.4(7)
C3 C8 C9 C14 174.5(4)
C7 C8 C9 C10 -177.5(4)
C3 C8 C9 C10 0.4(4)
C7 C8 C9 Cr 101.7(5)
C3 C8 C9 Cr -80.3(4)
C2 Cr C9 C14 -6.7(4)
C1 Cr C9 C14 -178.2(2)
C12 Cr C9 C14 -68.5(3)
C11 Cr C9 C14 -106.8(3)
C13 Cr C9 C14 -30.7(2)
P1 Cr C9 C14 89.6(2)
C10 Cr C9 C14 -133.0(3)
C2 Cr C9 C10 126.3(3)
C1 Cr C9 C10 -45.2(3)
C12 Cr C9 C10 64.5(2)
C11 Cr C9 C10 26.2(2)
C13 Cr C9 C10 102.3(2)
C14 Cr C9 C10 133.0(3)
P1 Cr C9 C10 -137.4(2)
C2 Cr C9 C8 -138.7(4)
C1 Cr C9 C8 49.7(4)
C12 Cr C9 C8 159.4(4)
C11 Cr C9 C8 121.1(4)
C13 Cr C9 C8 -162.8(4)
C14 Cr C9 C8 -132.1(5)
P1 Cr C9 C8 -42.5(4)
C10 Cr C9 C8 94.9(4)
C3 N1 C10 C11 179.8(4)
C15 N1 C10 C11 0.1(7)
C3 N1 C10 C9 1.3(4)
C15 N1 C10 C9 -178.5(4)
C3 N1 C10 Cr 85.7(4)
C15 N1 C10 Cr -94.0(5)
C14 C9 C10 N1 -176.2(3)
C8 C9 C10 N1 -1.0(4)
Cr C9 C10 N1 132.2(3)
C14 C9 C10 C11 5.1(5)
C8 C9 C10 C11 -179.8(3)
Cr C9 C10 C11 -46.5(3)
C14 C9 C10 Cr 51.6(3)
C8 C9 C10 Cr -133.2(3)
C2 Cr C10 N1 132.2(4)
C1 Cr C10 N1 41.5(4)
C12 Cr C10 N1 155.7(5)
C11 Cr C10 N1 122.3(5)
C13 Cr C10 N1 -165.6(4)
C14 Cr C10 N1 -128.8(4)
P1 Cr C10 N1 -50.8(4)
C9 Cr C10 N1 -100.7(4)
C2 Cr C10 C11 9.8(5)
C1 Cr C10 C11 -80.8(3)
C12 Cr C10 C11 33.3(3)
C13 Cr C10 C11 72.1(3)
C14 Cr C10 C11 108.8(3)
P1 Cr C10 C11 -173.1(2)
C9 Cr C10 C11 137.0(4)
C2 Cr C10 C9 -127.1(4)
C1 Cr C10 C9 142.2(2)
C12 Cr C10 C9 -103.7(3)
C11 Cr C10 C9 -137.0(4)
C13 Cr C10 C9 -64.9(2)
C14 Cr C10 C9 -28.2(2)
P1 Cr C10 C9 49.9(2)
N1 C10 C11 C12 171.3(4)
C9 C10 C11 C12 -10.2(6)
Cr C10 C11 C12 -59.4(3)
N1 C10 C11 Cr -129.2(4)
C9 C10 C11 Cr 49.2(3)
C2 Cr C11 C10 -174.9(3)
C1 Cr C11 C10 99.6(3)
C12 Cr C11 C10 -126.0(4)
C13 Cr C11 C10 -95.8(3)
C14 Cr C11 C10 -60.0(2)
P1 Cr C11 C10 13.7(5)
C9 Cr C11 C10 -25.6(2)
C2 Cr C11 C12 -48.8(3)
C1 Cr C11 C12 -134.4(3)
C13 Cr C11 C12 30.3(3)
C14 Cr C11 C12 66.0(3)
P1 Cr C11 C12 139.8(3)
C9 Cr C11 C12 100.4(3)
C10 Cr C11 C12 126.0(4)
C10 C11 C12 C13 7.0(6)
Cr C11 C12 C13 -56.7(4)
C10 C11 C12 Cr 63.6(3)
C2 Cr C12 C11 137.5(3)
C1 Cr C12 C11 51.1(3)
C13 Cr C12 C11 -130.5(4)
C14 Cr C12 C11 -102.8(3)
P1 Cr C12 C11 -134.4(3)
C9 Cr C12 C11 -66.8(3)
C10 Cr C12 C11 -31.7(3)
C2 Cr C12 C13 -92.1(3)
C1 Cr C12 C13 -178.5(3)
C11 Cr C12 C13 130.5(4)
C14 Cr C12 C13 27.7(2)
P1 Cr C12 C13 -3.9(5)
C9 Cr C12 C13 63.6(3)
C10 Cr C12 C13 98.7(3)
C11 C12 C13 C14 1.5(6)
Cr C12 C13 C14 -55.0(4)
C11 C12 C13 Cr 56.4(4)
C2 Cr C13 C14 -138.8(3)
C1 Cr C13 C14 136.4(3)
C12 Cr C13 C14 133.4(4)
C11 Cr C13 C14 103.1(3)
P1 Cr C13 C14 -48.4(3)
C9 Cr C13 C14 30.2(2)
C10 Cr C13 C14 65.8(2)
C2 Cr C13 C12 87.8(3)
C1 Cr C13 C12 2.9(5)
C11 Cr C13 C12 -30.3(3)
C14 Cr C13 C12 -133.4(4)
P1 Cr C13 C12 178.2(2)
C9 Cr C13 C12 -103.2(3)
C10 Cr C13 C12 -67.6(3)
C12 C13 C14 C9 -6.8(6)
Cr C13 C14 C9 -59.8(3)
C12 C13 C14 Cr 53.1(4)
C10 C9 C14 C13 3.5(5)
C8 C9 C14 C13 -170.0(4)
Cr C9 C14 C13 56.9(3)
C10 C9 C14 Cr -53.4(3)
C8 C9 C14 Cr 133.2(4)
C2 Cr C14 C13 47.5(3)
C1 Cr C14 C13 -125.2(4)
C12 Cr C14 C13 -28.9(3)
C11 Cr C14 C13 -66.5(3)
P1 Cr C14 C13 138.9(2)
C9 Cr C14 C13 -129.0(4)
C10 Cr C14 C13 -101.0(3)
C2 Cr C14 C9 176.5(2)
C1 Cr C14 C9 3.8(5)
C12 Cr C14 C9 100.1(3)
C11 Cr C14 C9 62.5(2)
C13 Cr C14 C9 129.0(4)
P1 Cr C14 C9 -92.1(2)
C10 Cr C14 C9 28.0(2)
C10 N1 C15 C16 94.8(6)
C3 N1 C15 C16 -84.9(6)
C23 P1 C17 C18 125.2(3)
C29 P1 C17 C18 -129.8(3)
Cr P1 C17 C18 0.8(3)
C23 P1 C17 C22 -56.2(3)
C29 P1 C17 C22 48.8(3)
Cr P1 C17 C22 179.5(2)
C22 C17 C18 C19 0.5(5)
P1 C17 C18 C19 179.2(3)
C17 C18 C19 C20 -0.3(7)
C18 C19 C20 C21 -0.1(7)
C19 C20 C21 C22 0.2(7)
C20 C21 C22 C17 0.0(6)
C18 C17 C22 C21 -0.3(5)
P1 C17 C22 C21 -179.0(3)
C17 P1 C23 C28 172.4(3)
C29 P1 C23 C28 68.4(3)
Cr P1 C23 C28 -60.7(3)
C17 P1 C23 C24 -16.6(3)
C29 P1 C23 C24 -120.6(3)
Cr P1 C23 C24 110.3(3)
C28 C23 C24 C25 1.2(5)
P1 C23 C24 C25 -169.7(3)
C23 C24 C25 C26 0.0(6)
C24 C25 C26 C27 -1.5(7)
C25 C26 C27 C28 2.0(7)
C26 C27 C28 C23 -0.8(7)
C24 C23 C28 C27 -0.8(6)
P1 C23 C28 C27 170.7(3)
C23 P1 C29 C34 -156.7(3)
C17 P1 C29 C34 96.2(3)
Cr P1 C29 C34 -32.4(3)
C23 P1 C29 C30 28.5(3)
C17 P1 C29 C30 -78.6(3)
Cr P1 C29 C30 152.8(3)
C34 C29 C30 C31 -0.7(6)
P1 C29 C30 C31 174.2(3)
C29 C30 C31 C32 0.6(6)
C30 C31 C32 C33 -0.2(7)
C31 C32 C33 C34 0.0(7)
C32 C33 C34 C29 -0.1(6)
C30 C29 C34 C33 0.4(6)
P1 C29 C34 C33 -174.5(3)
